data_7152255
loop_
_publ_author_name
'Saha, Pipas'
'Bhunia, Anup'
'Saikia, Anil K.'

_publ_section_title
;
 Synthesis of 2,3,5,6-tetrasubstituted tetrahydropyrans via
 (3,5)-oxonium-ene reaction.
;
_journal_issue 12
_journal_name_full 'Organic &amp; biomolecular chemistry'
_journal_page_first 2470
_journal_page_last 2481
_journal_paper_doi 10.1039/c2ob06832j
_journal_volume 10
_journal_year 2012
_chemical_formula_sum 'C25 H28 O5'
_chemical_formula_weight 408.47
_chemical_name_systematic
;
?
;
_space_group_IT_number 14
_symmetry_cell_setting monoclinic
_symmetry_space_group_name_Hall '-P 2ybc'
_symmetry_space_group_name_H-M 'P 1 21/c 1'
_atom_sites_solution_hydrogens geom
_atom_sites_solution_primary direct
_atom_sites_solution_secondary difmap
_audit_creation_method SHELXL-97
_cell_angle_alpha 90.00
_cell_angle_beta 104.3910(10)
_cell_angle_gamma 90.00
_cell_formula_units_Z 4
_cell_length_a 12.0752(3)
_cell_length_b 15.3970(4)
_cell_length_c 12.4647(3)
_cell_measurement_temperature 296(2)
_cell_volume 2244.74(10)
_computing_cell_refinement 'Bruker Smart'
_computing_data_collection 'Bruker Smart'
_computing_data_reduction 'Bruker SAINT'
_computing_molecular_graphics 'Bruker SHELXTL'
_computing_publication_material 'Bruker SHELXTL'
_computing_structure_refinement 'SHELXL-97 (Sheldrick, 1997)'
_computing_structure_solution 'SHELXS-97 (Sheldrick, 1990)'
_diffrn_ambient_temperature 296(2)
_diffrn_measured_fraction_theta_full 0.980
_diffrn_measured_fraction_theta_max 0.980
_diffrn_radiation_monochromator graphite
_diffrn_radiation_source 'fine-focus sealed tube'
_diffrn_radiation_type MoK\a
_diffrn_radiation_wavelength 0.71073
_diffrn_reflns_av_R_equivalents 0.0300
_diffrn_reflns_av_sigmaI/netI 0.0244
_diffrn_reflns_limit_h_max 15
_diffrn_reflns_limit_h_min -16
_diffrn_reflns_limit_k_max 20
_diffrn_reflns_limit_k_min -19
_diffrn_reflns_limit_l_max 16
_diffrn_reflns_limit_l_min -15
_diffrn_reflns_number 27562
_diffrn_reflns_theta_full 28.33
_diffrn_reflns_theta_max 28.33
_diffrn_reflns_theta_min 1.74
_exptl_absorpt_coefficient_mu 0.083
_exptl_absorpt_correction_T_max 0.977
_exptl_absorpt_correction_T_min 0.965
_exptl_absorpt_correction_type multi-scan
_exptl_absorpt_process_details 'SADABS (Sheldrick, 1997)'
_exptl_crystal_colour colorless
_exptl_crystal_density_diffrn 1.209
_exptl_crystal_density_method 'not measured'
_exptl_crystal_description block
_exptl_crystal_F_000 872
_exptl_crystal_size_max 0.44
_exptl_crystal_size_mid 0.36
_exptl_crystal_size_min 0.28
_refine_diff_density_max 0.757
_refine_diff_density_min -0.415
_refine_diff_density_rms 0.053
_refine_ls_extinction_method none
_refine_ls_goodness_of_fit_ref 1.070
_refine_ls_hydrogen_treatment none
_refine_ls_matrix_type full
_refine_ls_number_parameters 274
_refine_ls_number_reflns 5489
_refine_ls_number_restraints 0
_refine_ls_restrained_S_all 1.070
_refine_ls_R_factor_all 0.0759
_refine_ls_R_factor_gt 0.0615
_refine_ls_shift/su_max 0.001
_refine_ls_shift/su_mean 0.000
_refine_ls_structure_factor_coef Fsqd
_refine_ls_weighting_details 'calc w=1/[\s^2^(Fo^2^)+(0.1200P)^2^+0.0000P] where P=(Fo^2^+2Fc^2^)/3'
_refine_ls_weighting_scheme calc
_refine_ls_wR_factor_gt 0.1806
_refine_ls_wR_factor_ref 0.2203
_reflns_number_gt 4317
_reflns_number_total 5489
_reflns_threshold_expression >2sigma(I)
_cod_data_source_file c2ob06832j.txt
_cod_data_source_block ps_418u
_cod_original_sg_symbol_H-M 'P 21/c'
_cod_database_code 7152255

loop_
_symmetry_equiv_pos_as_xyz
'x, y, z'
'-x, y+1/2, -z+1/2'
'-x, -y, -z'
'x, -y-1/2, z-1/2'

loop_
_atom_site_label
_atom_site_type_symbol
_atom_site_fract_x
_atom_site_fract_y
_atom_site_fract_z
_atom_site_U_iso_or_equiv
_atom_site_adp_type
_atom_site_occupancy
_atom_site_symmetry_multiplicity
_atom_site_calc_flag
_atom_site_refinement_flags
O1 O 0.34026(11) 0.13837(8) 0.81164(11) 0.0291(3) Uani 1 1 d .
O3 O -0.11661(12) 0.36080(9) 0.96449(12) 0.0383(4) Uani 1 1 d .
O2 O 0.04187(12) 0.40768(9) 1.08542(11) 0.0388(4) Uani 1 1 d .
O5 O 0.60162(13) -0.08163(10) 0.79967(12) 0.0421(4) Uani 1 1 d .
O4 O 0.45471(14) -0.07529(11) 0.65045(13) 0.0477(4) Uani 1 1 d .
C3 C 0.34196(17) -0.04536(12) 0.84305(16) 0.0347(4) Uani 1 1 d .
H3A H 0.3713 -0.0936 0.8920 0.042 Uiso 1 1 calc R
H3B H 0.2925 -0.0688 0.7758 0.042 Uiso 1 1 calc R
C2 C 0.44210(17) 0.00271(12) 0.81426(16) 0.0320(4) Uani 1 1 d .
H2 H 0.4982 0.0186 0.8828 0.038 Uiso 1 1 calc R
C1 C 0.39826(16) 0.08564(12) 0.74806(15) 0.0305(4) Uani 1 1 d .
H1 H 0.3446 0.0695 0.6781 0.037 Uiso 1 1 calc R
C5 C 0.23926(16) 0.09640(12) 0.82786(15) 0.0308(4) Uani 1 1 d .
H5 H 0.1911 0.0792 0.7556 0.037 Uiso 1 1 calc R
C4 C 0.27218(16) 0.01492(12) 0.89951(16) 0.0323(4) Uani 1 1 d .
H4 H 0.3210 0.0327 0.9712 0.039 Uiso 1 1 calc R
C6 C 0.49444(16) 0.13807(11) 0.72375(16) 0.0311(4) Uani 1 1 d .
C11 C 0.50818(19) 0.14132(13) 0.61657(16) 0.0377(5) Uani 1 1 d .
H11 H 0.4556 0.1136 0.5596 0.045 Uiso 1 1 calc R
C8 C 0.66415(18) 0.22593(14) 0.7848(2) 0.0442(5) Uani 1 1 d .
H8 H 0.7162 0.2546 0.8412 0.053 Uiso 1 1 calc R
C9 C 0.6773(2) 0.22739(14) 0.6776(2) 0.0445(5) Uani 1 1 d .
H9 H 0.7388 0.2568 0.6622 0.053 Uiso 1 1 calc R
C7 C 0.57244(17) 0.18121(13) 0.80747(17) 0.0375(5) Uani 1 1 d .
H7 H 0.5633 0.1802 0.8794 0.045 Uiso 1 1 calc R
C10 C 0.6000(2) 0.18573(14) 0.59364(19) 0.0442(5) Uani 1 1 d .
H10 H 0.6090 0.1873 0.5217 0.053 Uiso 1 1 calc R
C15 C 0.05607(15) 0.28914(12) 0.96626(14) 0.0296(4) Uani 1 1 d .
C18 C -0.00380(16) 0.35837(12) 1.01258(14) 0.0293(4) Uani 1 1 d .
C12 C 0.17614(15) 0.16351(12) 0.87825(15) 0.0308(4) Uani 1 1 d .
C16 C 0.17130(16) 0.27408(13) 1.01454(16) 0.0344(4) Uani 1 1 d .
H16 H 0.2086 0.3059 1.0764 0.041 Uiso 1 1 calc R
C14 C 0.00051(17) 0.23993(14) 0.87483(16) 0.0370(5) Uani 1 1 d .
H14 H -0.0768 0.2487 0.8427 0.044 Uiso 1 1 calc R
C13 C 0.06096(17) 0.17786(14) 0.83196(16) 0.0375(5) Uani 1 1 d .
H13 H 0.0234 0.1453 0.7709 0.045 Uiso 1 1 calc R
C19 C -0.17954(18) 0.42758(15) 1.0060(2) 0.0430(5) Uani 1 1 d .
H19A H -0.1742 0.4175 1.0831 0.064 Uiso 1 1 calc R
H19B H -0.2583 0.4260 0.9655 0.064 Uiso 1 1 calc R
H19C H -0.1478 0.4834 0.9969 0.064 Uiso 1 1 calc R
C17 C 0.23107(17) 0.21166(13) 0.97079(17) 0.0362(5) Uani 1 1 d .
H17 H 0.3081 0.2021 1.0035 0.043 Uiso 1 1 calc R
C20 C 0.49852(16) -0.05551(12) 0.74517(16) 0.0336(4) Uani 1 1 d .
C21 C 0.6648(2) -0.13311(17) 0.7366(2) 0.0527(6) Uani 1 1 d .
H21A H 0.6123 -0.1692 0.6835 0.063 Uiso 1 1 calc R
H21B H 0.7187 -0.1707 0.7861 0.063 Uiso 1 1 calc R
C22 C 0.7273(3) -0.0740(2) 0.6775(3) 0.0669(8) Uani 1 1 d .
H22A H 0.6736 -0.0369 0.6285 0.100 Uiso 1 1 calc R
H22B H 0.7684 -0.1077 0.6353 0.100 Uiso 1 1 calc R
H22C H 0.7801 -0.0391 0.7304 0.100 Uiso 1 1 calc R
C24 C 0.16856(18) -0.03211(13) 0.92015(18) 0.0384(5) Uani 1 1 d .
C25 C 0.0809(2) -0.06473(19) 0.8273(2) 0.0602(7) Uani 1 1 d .
H25A H 0.0303 -0.1023 0.8540 0.090 Uiso 1 1 calc R
H25B H 0.1162 -0.0966 0.7784 0.090 Uiso 1 1 calc R
H25C H 0.0384 -0.0169 0.7880 0.090 Uiso 1 1 calc R
C23 C 0.1613(3) -0.0424(2) 1.0260(2) 0.0653(8) Uani 1 1 d .
H23A H 0.0988 -0.0711 1.0407 0.078 Uiso 1 1 calc R
H23B H 0.2187 -0.0209 1.0841 0.078 Uiso 1 1 calc R

loop_
_atom_site_aniso_label
_atom_site_aniso_U_11
_atom_site_aniso_U_22
_atom_site_aniso_U_33
_atom_site_aniso_U_23
_atom_site_aniso_U_13
_atom_site_aniso_U_12
O1 0.0252(7) 0.0256(6) 0.0370(7) -0.0012(5) 0.0088(5) 0.0004(4)
O3 0.0263(7) 0.0417(8) 0.0467(8) -0.0081(6) 0.0089(6) 0.0023(5)
O2 0.0372(8) 0.0404(8) 0.0353(7) -0.0041(5) 0.0022(6) 0.0046(6)
O5 0.0373(8) 0.0470(9) 0.0425(8) 0.0018(6) 0.0105(6) 0.0136(6)
O4 0.0412(9) 0.0535(10) 0.0464(9) -0.0170(7) 0.0070(7) 0.0017(7)
C3 0.0365(10) 0.0280(9) 0.0400(10) 0.0004(7) 0.0103(8) -0.0008(7)
C2 0.0311(9) 0.0293(9) 0.0346(9) -0.0021(7) 0.0066(7) 0.0009(7)
C1 0.0271(9) 0.0299(9) 0.0339(9) -0.0023(7) 0.0066(7) 0.0010(7)
C5 0.0257(9) 0.0324(9) 0.0334(9) -0.0001(7) 0.0055(7) -0.0014(7)
C4 0.0320(10) 0.0302(9) 0.0342(9) -0.0001(7) 0.0073(7) -0.0023(7)
C6 0.0262(9) 0.0244(8) 0.0436(10) -0.0015(7) 0.0103(8) 0.0023(6)
C11 0.0398(11) 0.0353(10) 0.0370(10) 0.0010(7) 0.0074(8) 0.0019(8)
C8 0.0326(11) 0.0374(11) 0.0632(14) -0.0127(9) 0.0134(10) -0.0080(8)
C9 0.0418(12) 0.0303(10) 0.0690(14) 0.0028(9) 0.0284(11) 0.0015(8)
C7 0.0345(10) 0.0385(11) 0.0415(10) -0.0090(8) 0.0134(8) -0.0032(8)
C10 0.0509(13) 0.0391(11) 0.0482(12) 0.0087(9) 0.0227(10) 0.0055(9)
C15 0.0267(9) 0.0332(9) 0.0293(8) 0.0034(7) 0.0073(7) -0.0003(7)
C18 0.0277(9) 0.0316(9) 0.0286(8) 0.0040(6) 0.0073(7) -0.0004(6)
C12 0.0284(9) 0.0289(9) 0.0366(9) 0.0046(7) 0.0110(7) 0.0001(7)
C16 0.0283(10) 0.0355(10) 0.0354(9) -0.0030(7) 0.0004(7) -0.0007(7)
C14 0.0241(9) 0.0487(12) 0.0367(10) -0.0060(8) 0.0045(8) 0.0024(8)
C13 0.0301(10) 0.0453(11) 0.0359(10) -0.0090(8) 0.0058(8) 0.0007(8)
C19 0.0298(10) 0.0445(12) 0.0570(13) -0.0043(9) 0.0152(9) 0.0043(8)
C17 0.0259(9) 0.0356(10) 0.0435(11) -0.0002(8) 0.0018(8) 0.0051(7)
C20 0.0301(9) 0.0256(9) 0.0446(10) -0.0018(7) 0.0082(8) -0.0012(7)
C21 0.0520(15) 0.0533(14) 0.0572(14) 0.0033(10) 0.0222(12) 0.0235(11)
C22 0.0615(18) 0.081(2) 0.0662(17) -0.0213(14) 0.0309(14) -0.0095(14)
C24 0.0384(11) 0.0301(10) 0.0501(11) -0.0010(8) 0.0174(9) -0.0031(8)
C25 0.0498(15) 0.0623(16) 0.0712(16) -0.0136(13) 0.0197(13) -0.0266(12)
C23 0.0609(17) 0.080(2) 0.0565(15) 0.0139(13) 0.0171(13) -0.0234(14)

loop_
_atom_type_symbol
_atom_type_description
_atom_type_scat_dispersion_real
_atom_type_scat_dispersion_imag
_atom_type_scat_source
C C 0.0033 0.0016 'International Tables Vol C Tables 4.2.6.8 and 6.1.1.4'
H H 0.0000 0.0000 'International Tables Vol C Tables 4.2.6.8 and 6.1.1.4'
O O 0.0106 0.0060 'International Tables Vol C Tables 4.2.6.8 and 6.1.1.4'

loop_
_geom_angle_atom_site_label_1
_geom_angle_atom_site_label_2
_geom_angle_atom_site_label_3
_geom_angle
C1 O1 C5 111.80(13)
C18 O3 C19 115.06(15)
C20 O5 C21 116.09(17)
C2 C3 C4 111.69(15)
C20 C2 C3 109.81(15)
C20 C2 C1 109.19(15)
C3 C2 C1 109.82(16)
O1 C1 C6 108.36(14)
O1 C1 C2 108.87(14)
C6 C1 C2 111.87(15)
O1 C5 C12 106.52(14)
O1 C5 C4 110.07(15)
C12 C5 C4 113.70(15)
C24 C4 C5 112.49(16)
C24 C4 C3 110.95(15)
C5 C4 C3 108.64(15)
C11 C6 C7 119.03(18)
C11 C6 C1 119.73(18)
C7 C6 C1 121.21(17)
C6 C11 C10 120.5(2)
C9 C8 C7 119.5(2)
C10 C9 C8 120.5(2)
C6 C7 C8 120.62(19)
C9 C10 C11 119.8(2)
C16 C15 C14 119.31(17)
C16 C15 C18 118.90(16)
C14 C15 C18 121.78(17)
O2 C18 O3 122.72(17)
O2 C18 C15 124.69(17)
O3 C18 C15 112.58(15)
C13 C12 C17 118.85(17)
C13 C12 C5 119.63(17)
C17 C12 C5 121.52(16)
C15 C16 C17 120.38(17)
C13 C14 C15 119.79(18)
C12 C13 C14 121.30(18)
C16 C17 C12 120.36(17)
O4 C20 O5 123.57(18)
O4 C20 C2 123.72(17)
O5 C20 C2 112.71(16)
O5 C21 C22 109.4(2)
C23 C24 C25 121.7(2)
C23 C24 C4 118.4(2)
C25 C24 C4 119.81(19)

loop_
_geom_bond_atom_site_label_1
_geom_bond_atom_site_label_2
_geom_bond_distance
O1 C1 1.433(2)
O1 C5 1.438(2)
O3 C18 1.345(2)
O3 C19 1.448(2)
O2 C18 1.207(2)
O5 C20 1.324(2)
O5 C21 1.459(2)
O4 C20 1.207(2)
C3 C2 1.534(3)
C3 C4 1.537(3)
C2 C20 1.517(3)
C2 C1 1.541(3)
C1 C6 1.506(3)
C5 C12 1.510(3)
C5 C4 1.534(3)
C4 C24 1.522(3)
C6 C11 1.387(3)
C6 C7 1.389(3)
C11 C10 1.391(3)
C8 C9 1.384(3)
C8 C7 1.392(3)
C9 C10 1.376(3)
C15 C16 1.391(3)
C15 C14 1.394(3)
C15 C18 1.483(2)
C12 C13 1.385(3)
C12 C17 1.393(3)
C16 C17 1.392(3)
C14 C13 1.388(3)
C21 C22 1.489(4)
C24 C23 1.354(3)
C24 C25 1.450(3)
